data_7123301
loop_
_publ_author_name
'Ishida, Sanae'
'Kitagawa, Daichi'
'Kobatake, Seiya'
'Kim, Sunnam'
'Kurihara, Seiji'
'Fukaminato, Tuyoshi'

_publ_section_title
;
 Efficient &#x201C;turn-off&#x201D; fluorescence photoswitching in a
 highly fluorescent diarylethene single crystal
;
_journal_name_full 'Chemical Communications'
_journal_paper_doi 10.1039/C9CC02441G
_journal_year 2019
_chemical_formula_moiety 'C47 H32 F6 N2 O S3'
_chemical_formula_sum 'C47 H32 F6 N2 O S3'
_chemical_formula_weight 850.96
_chemical_properties_physical Photo-sensitive
_space_group_crystal_system triclinic
_space_group_IT_number 2
_space_group_name_Hall '-P 1'
_space_group_name_H-M_alt 'P -1'
_symmetry_space_group_name_Hall '-P 1'
_symmetry_space_group_name_H-M 'P -1'
_atom_sites_solution_hydrogens geom
_audit_creation_method SHELXL-2014/7
_audit_update_record
;
2019-02-15 deposited with the CCDC.    2019-04-12 downloaded from the CCDC.
;
_cell_angle_alpha 89.039(8)
_cell_angle_beta 68.064(6)
_cell_angle_gamma 71.586(7)
_cell_formula_units_Z 2
_cell_length_a 11.551(2)
_cell_length_b 12.862(3)
_cell_length_c 15.172(3)
_cell_measurement_reflns_used 5048
_cell_measurement_temperature 150(2)
_cell_measurement_theta_max 27.48
_cell_measurement_theta_min 2.09
_cell_volume 1970.7(7)
_computing_cell_refinement 'CrystalClear (Rigaku Inc., 2008)'
_computing_data_collection 'CrystalClear (Rigaku Inc., 2008)'
_computing_data_reduction 'CrystalClear (Rigaku Inc., 2008)'
_computing_structure_refinement 'SHELXL-2014/7 (Sheldrick, 2014)'
_diffrn_ambient_temperature 150(2)
_diffrn_detector_area_resol_mean 7.111
_diffrn_measured_fraction_theta_full 0.992
_diffrn_measured_fraction_theta_max 0.986
_diffrn_measurement_device_type 'Rigaku Saturn724'
_diffrn_measurement_method \w
_diffrn_radiation_type MoK\a
_diffrn_radiation_wavelength 0.71075
_diffrn_reflns_av_R_equivalents 0.0297
_diffrn_reflns_av_unetI/netI 0.0437
_diffrn_reflns_Laue_measured_fraction_full 0.992
_diffrn_reflns_Laue_measured_fraction_max 0.986
_diffrn_reflns_limit_h_max 14
_diffrn_reflns_limit_h_min -14
_diffrn_reflns_limit_k_max 16
_diffrn_reflns_limit_k_min -16
_diffrn_reflns_limit_l_max 19
_diffrn_reflns_limit_l_min -19
_diffrn_reflns_number 20473
_diffrn_reflns_point_group_measured_fraction_full 0.992
_diffrn_reflns_point_group_measured_fraction_max 0.986
_diffrn_reflns_theta_full 25.242
_diffrn_reflns_theta_max 27.480
_diffrn_reflns_theta_min 2.828
_exptl_absorpt_coefficient_mu 0.258
_exptl_absorpt_correction_T_max 0.985
_exptl_absorpt_correction_T_min 0.751
_exptl_absorpt_correction_type multi-scan
_exptl_absorpt_process_details 'REQAB (Rigaku, 1998)'
_exptl_crystal_colour yellow
_exptl_crystal_density_diffrn 1.434
_exptl_crystal_density_method 'not measured'
_exptl_crystal_description block
_exptl_crystal_F_000 876
_exptl_crystal_preparation Luminescent
_exptl_crystal_recrystallization_method 'Re-crystallisation from solvent: acetone'
_exptl_crystal_size_max 0.240
_exptl_crystal_size_mid 0.080
_exptl_crystal_size_min 0.060
_refine_diff_density_max 0.339
_refine_diff_density_min -0.228
_refine_diff_density_rms 0.049
_refine_ls_extinction_method none
_refine_ls_goodness_of_fit_ref 1.007
_refine_ls_hydrogen_treatment constr
_refine_ls_matrix_type full
_refine_ls_number_parameters 535
_refine_ls_number_reflns 8901
_refine_ls_number_restraints 0
_refine_ls_restrained_S_all 1.007
_refine_ls_R_factor_all 0.0517
_refine_ls_R_factor_gt 0.0358
_refine_ls_shift/su_max 0.001
_refine_ls_shift/su_mean 0.000
_refine_ls_structure_factor_coef Fsqd
_refine_ls_weighting_details 'w=1/[\s^2^(Fo^2^)+(0.0534P)^2^] where P=(Fo^2^+2Fc^2^)/3'
_refine_ls_weighting_scheme calc
_refine_ls_wR_factor_gt 0.0890
_refine_ls_wR_factor_ref 0.0950
_reflns_Friedel_coverage 0.000
_reflns_number_gt 6522
_reflns_number_total 8901
_reflns_threshold_expression 'I > 2\s(I)'
_cod_data_source_file c9cc02441g4.cif
_cod_data_source_block shelxl
_cod_original_cell_volume 1970.6(7)
_cod_database_code 7123301
_shelx_shelxl_version_number 2014/7
_shelx_space_group_comment
;
The symmetry employed for this shelxl refinement is uniquely defined
by the following loop, which should always be used as a source of
symmetry information in preference to the above space-group names.
They are only intended as comments.
;
_shelx_estimated_absorpt_t_min 0.941
_shelx_estimated_absorpt_t_max 0.985

loop_
_space_group_symop_operation_xyz
'x, y, z'
'-x, -y, -z'

loop_
_atom_site_label
_atom_site_type_symbol
_atom_site_fract_x
_atom_site_fract_y
_atom_site_fract_z
_atom_site_U_iso_or_equiv
_atom_site_adp_type
_atom_site_occupancy
_atom_site_site_symmetry_order
_atom_site_calc_flag
_atom_site_refinement_flags_posn
_atom_site_refinement_flags_adp
S1 S 0.45248(4) 0.96952(4) 0.14395(3) 0.03258(11) Uani 1 1 d . .
S2 S 0.70379(4) 0.70773(3) 0.38281(3) 0.02696(10) Uani 1 1 d . .
S3 S 0.44806(4) -0.36109(3) 0.70017(3) 0.02966(11) Uani 1 1 d . .
F1 F 0.95002(9) 0.93598(7) -0.03900(7) 0.0353(2) Uani 1 1 d . .
F2 F 0.93288(9) 0.79610(8) -0.10349(6) 0.0373(2) Uani 1 1 d . .
F3 F 1.12639(9) 0.81984(8) 0.01708(7) 0.0360(2) Uani 1 1 d . .
F4 F 1.17010(9) 0.70851(8) -0.10558(6) 0.0383(2) Uani 1 1 d . .
F5 F 1.11103(9) 0.64601(8) 0.09969(7) 0.0387(2) Uani 1 1 d . .
F6 F 1.04555(10) 0.58588(7) 0.00070(7) 0.0414(3) Uani 1 1 d . .
O1 O 0.78516(11) 0.17354(8) 0.45609(7) 0.0283(3) Uani 1 1 d . .
N1 N 0.52806(12) -0.27558(10) 0.66564(9) 0.0262(3) Uani 1 1 d . .
N2 N 0.56404(12) -0.47013(10) 0.70098(9) 0.0250(3) Uani 1 1 d . .
C1 C 0.59062(17) 0.74690(14) 0.13812(14) 0.0379(4) Uani 1 1 d . .
H1A H 0.5665 0.7365 0.2060 0.057 Uiso 1 1 calc R U
H1B H 0.6777 0.6930 0.1006 0.057 Uiso 1 1 calc R U
H1C H 0.5244 0.7364 0.1168 0.057 Uiso 1 1 calc R U
C2 C 0.59571(15) 0.86132(13) 0.12437(11) 0.0266(3) Uani 1 1 d . .
C3 C 0.70319(14) 0.89716(12) 0.09210(10) 0.0220(3) Uani 1 1 d . .
C4 C 0.66697(15) 1.01267(12) 0.08380(10) 0.0245(3) Uani 1 1 d . .
H4 H 0.7295 1.0503 0.0625 0.029 Uiso 1 1 calc R U
C5 C 0.53475(15) 1.06377(13) 0.10917(11) 0.0261(3) Uani 1 1 d . .
C6 C 0.46431(15) 1.18068(13) 0.10676(11) 0.0280(4) Uani 1 1 d . .
C7 C 0.53367(17) 1.25460(14) 0.07918(13) 0.0384(4) Uani 1 1 d . .
H7 H 0.6265 1.2294 0.0632 0.046 Uiso 1 1 calc R U
C8 C 0.46977(19) 1.36408(15) 0.07468(15) 0.0446(5) Uani 1 1 d . .
H8 H 0.5189 1.4132 0.0557 0.054 Uiso 1 1 calc R U
C9 C 0.33558(19) 1.40221(15) 0.09756(14) 0.0438(5) Uani 1 1 d . .
H9 H 0.2917 1.4774 0.0941 0.053 Uiso 1 1 calc R U
C10 C 0.26567(19) 1.33083(16) 0.12543(15) 0.0458(5) Uani 1 1 d . .
H10 H 0.1728 1.3570 0.1417 0.055 Uiso 1 1 calc R U
C11 C 0.32848(17) 1.22126(15) 0.13017(13) 0.0377(4) Uani 1 1 d . .
H11 H 0.2782 1.1730 0.1497 0.045 Uiso 1 1 calc R U
C12 C 0.84033(14) 0.82485(12) 0.06624(10) 0.0203(3) Uani 1 1 d . .
C13 C 0.94722(15) 0.83237(12) -0.02612(10) 0.0234(3) Uani 1 1 d . .
C14 C 1.07634(15) 0.75838(13) -0.02055(11) 0.0259(3) Uani 1 1 d . .
C15 C 1.03254(15) 0.67971(12) 0.05028(11) 0.0241(3) Uani 1 1 d . .
C16 C 0.89105(14) 0.74189(11) 0.11106(10) 0.0209(3) Uani 1 1 d . .
C17 C 0.71790(17) 0.90271(12) 0.30067(11) 0.0301(4) Uani 1 1 d . .
H17A H 0.6356 0.9376 0.2909 0.045 Uiso 1 1 calc R U
H17B H 0.7891 0.9248 0.2543 0.045 Uiso 1 1 calc R U
H17C H 0.7053 0.9261 0.3657 0.045 Uiso 1 1 calc R U
C18 C 0.75393(15) 0.77998(12) 0.28712(11) 0.0237(3) Uani 1 1 d . .
C19 C 0.82909(14) 0.70847(12) 0.20484(10) 0.0219(3) Uani 1 1 d . .
C20 C 0.84638(15) 0.59593(12) 0.22022(11) 0.0234(3) Uani 1 1 d . .
H20 H 0.8976 0.5366 0.1705 0.028 Uiso 1 1 calc R U
C21 C 0.78283(15) 0.58119(12) 0.31256(11) 0.0227(3) Uani 1 1 d . .
C22 C 0.77961(14) 0.47720(12) 0.35342(10) 0.0217(3) Uani 1 1 d . .
C23 C 0.85874(15) 0.37635(12) 0.29698(11) 0.0249(3) Uani 1 1 d . .
H23 H 0.9146 0.3759 0.2324 0.030 Uiso 1 1 calc R U
C24 C 0.85736(15) 0.27790(12) 0.33313(11) 0.0247(3) Uani 1 1 d . .
H24 H 0.9110 0.2105 0.2931 0.030 Uiso 1 1 calc R U
C25 C 0.77807(15) 0.27622(12) 0.42788(11) 0.0221(3) Uani 1 1 d . .
C26 C 0.69957(16) 0.37464(12) 0.48550(11) 0.0287(4) Uani 1 1 d . .
H26 H 0.6456 0.3746 0.5505 0.034 Uiso 1 1 calc R U
C27 C 0.70025(16) 0.47373(12) 0.44752(11) 0.0277(4) Uani 1 1 d . .
H27 H 0.6447 0.5411 0.4872 0.033 Uiso 1 1 calc R U
C28 C 0.70645(17) 0.16925(12) 0.55429(11) 0.0291(4) Uani 1 1 d . .
H28A H 0.6122 0.2121 0.5693 0.035 Uiso 1 1 calc R U
H28B H 0.7363 0.2014 0.5972 0.035 Uiso 1 1 calc R U
C29 C 0.72230(16) 0.05035(12) 0.56871(11) 0.0259(3) Uani 1 1 d . .
C30 C 0.82763(16) -0.01633(13) 0.58881(12) 0.0298(4) Uani 1 1 d . .
H30 H 0.8927 0.0126 0.5912 0.036 Uiso 1 1 calc R U
C31 C 0.83919(16) -0.12467(13) 0.60542(12) 0.0284(4) Uani 1 1 d . .
H31 H 0.9121 -0.1687 0.6194 0.034 Uiso 1 1 calc R U
C32 C 0.74626(15) -0.17062(12) 0.60213(10) 0.0223(3) Uani 1 1 d . .
C33 C 0.64105(15) -0.10331(12) 0.58061(11) 0.0258(3) Uani 1 1 d . .
H33 H 0.5762 -0.1320 0.5774 0.031 Uiso 1 1 calc R U
C34 C 0.63056(16) 0.00503(12) 0.56394(11) 0.0275(3) Uani 1 1 d . .
H34 H 0.5587 0.0492 0.5489 0.033 Uiso 1 1 calc R U
C35 C 0.76231(15) -0.28755(12) 0.62037(10) 0.0218(3) Uani 1 1 d . .
C36 C 0.88308(15) -0.36223(12) 0.60908(11) 0.0253(3) Uani 1 1 d . .
H36 H 0.9579 -0.3382 0.5860 0.030 Uiso 1 1 calc R U
C37 C 0.90344(15) -0.47240(12) 0.62956(11) 0.0258(3) Uani 1 1 d . .
H37 H 0.9906 -0.5181 0.6203 0.031 Uiso 1 1 calc R U
C38 C 0.80337(15) -0.51696(12) 0.66232(10) 0.0225(3) Uani 1 1 d . .
C39 C 0.67546(14) -0.44351(12) 0.67319(10) 0.0211(3) Uani 1 1 d . .
C40 C 0.65483(14) -0.33074(12) 0.65219(10) 0.0209(3) Uani 1 1 d . .
C41 C 0.82904(15) -0.63234(12) 0.68602(11) 0.0231(3) Uani 1 1 d . .
C42 C 0.95064(16) -0.71227(13) 0.63427(12) 0.0299(4) Uani 1 1 d . .
H42 H 1.0133 -0.6935 0.5809 0.036 Uiso 1 1 calc R U
C43 C 0.98195(18) -0.81872(13) 0.65915(12) 0.0332(4) Uani 1 1 d . .
H43 H 1.0649 -0.8721 0.6219 0.040 Uiso 1 1 calc R U
C44 C 0.89426(18) -0.84836(13) 0.73735(12) 0.0312(4) Uani 1 1 d . .
C45 C 0.77126(17) -0.76927(13) 0.78814(12) 0.0305(4) Uani 1 1 d . .
H45 H 0.7088 -0.7884 0.8413 0.037 Uiso 1 1 calc R U
C46 C 0.73844(16) -0.66332(12) 0.76256(11) 0.0267(3) Uani 1 1 d . .
H46 H 0.6534 -0.6112 0.7975 0.032 Uiso 1 1 calc R U
C47 C 0.9315(2) -0.96211(14) 0.76809(14) 0.0443(5) Uani 1 1 d . .
H47A H 0.9573 -0.9594 0.8224 0.066 Uiso 1 1 calc R U
H47B H 1.0058 -1.0127 0.7148 0.066 Uiso 1 1 calc R U
H47C H 0.8555 -0.9882 0.7871 0.066 Uiso 1 1 calc R U

loop_
_atom_site_aniso_label
_atom_site_aniso_U_11
_atom_site_aniso_U_22
_atom_site_aniso_U_33
_atom_site_aniso_U_23
_atom_site_aniso_U_13
_atom_site_aniso_U_12
S1 0.0201(2) 0.0362(2) 0.0403(2) 0.00504(19) -0.01063(17) -0.00930(18)
S2 0.0354(2) 0.0191(2) 0.02085(19) 0.00474(15) -0.00564(16) -0.00842(17)
S3 0.0214(2) 0.0290(2) 0.0392(2) 0.00935(18) -0.01119(17) -0.01017(17)
F1 0.0336(5) 0.0270(5) 0.0390(5) 0.0155(4) -0.0057(4) -0.0128(4)
F2 0.0333(5) 0.0545(6) 0.0229(5) 0.0020(4) -0.0104(4) -0.0136(5)
F3 0.0326(5) 0.0348(5) 0.0486(6) 0.0085(5) -0.0181(5) -0.0191(4)
F4 0.0254(5) 0.0434(6) 0.0284(5) 0.0017(4) 0.0028(4) -0.0042(4)
F5 0.0280(5) 0.0401(6) 0.0428(6) 0.0146(5) -0.0157(4) -0.0027(4)
F6 0.0419(6) 0.0241(5) 0.0448(6) -0.0082(4) 0.0005(5) -0.0137(4)
O1 0.0375(6) 0.0174(5) 0.0250(6) 0.0081(4) -0.0068(5) -0.0094(5)
N1 0.0226(7) 0.0235(7) 0.0313(7) 0.0053(6) -0.0099(6) -0.0071(6)
N2 0.0243(7) 0.0242(7) 0.0270(7) 0.0050(6) -0.0090(5) -0.0101(6)
C1 0.0339(10) 0.0353(10) 0.0525(11) 0.0109(9) -0.0191(8) -0.0193(8)
C2 0.0248(8) 0.0287(9) 0.0257(8) 0.0042(7) -0.0089(6) -0.0096(7)
C3 0.0209(7) 0.0244(8) 0.0192(7) 0.0048(6) -0.0075(6) -0.0062(6)
C4 0.0217(8) 0.0260(8) 0.0241(8) 0.0064(7) -0.0083(6) -0.0068(6)
C5 0.0239(8) 0.0296(9) 0.0248(8) 0.0035(7) -0.0110(6) -0.0070(7)
C6 0.0239(8) 0.0307(9) 0.0248(8) -0.0008(7) -0.0105(6) -0.0018(7)
C7 0.0272(9) 0.0307(10) 0.0521(11) 0.0041(8) -0.0161(8) -0.0020(7)
C8 0.0423(11) 0.0270(10) 0.0612(13) 0.0034(9) -0.0224(10) -0.0042(8)
C9 0.0449(11) 0.0284(10) 0.0551(12) -0.0051(9) -0.0307(10) 0.0057(9)
C10 0.0293(10) 0.0441(11) 0.0572(12) -0.0083(10) -0.0239(9) 0.0060(9)
C11 0.0259(9) 0.0380(10) 0.0462(11) 0.0003(8) -0.0167(8) -0.0033(8)
C12 0.0203(7) 0.0207(8) 0.0200(7) 0.0027(6) -0.0066(6) -0.0086(6)
C13 0.0258(8) 0.0224(8) 0.0217(7) 0.0059(6) -0.0079(6) -0.0093(7)
C14 0.0202(8) 0.0268(8) 0.0263(8) 0.0009(7) -0.0041(6) -0.0081(7)
C15 0.0248(8) 0.0170(8) 0.0281(8) 0.0021(6) -0.0089(6) -0.0052(6)
C16 0.0224(7) 0.0166(7) 0.0228(7) 0.0023(6) -0.0067(6) -0.0076(6)
C17 0.0405(10) 0.0193(8) 0.0264(8) 0.0055(7) -0.0094(7) -0.0091(7)
C18 0.0271(8) 0.0210(8) 0.0221(7) 0.0066(6) -0.0083(6) -0.0085(6)
C19 0.0226(7) 0.0195(8) 0.0230(8) 0.0065(6) -0.0082(6) -0.0071(6)
C20 0.0262(8) 0.0177(7) 0.0236(8) 0.0031(6) -0.0084(6) -0.0055(6)
C21 0.0246(8) 0.0190(7) 0.0244(8) 0.0038(6) -0.0099(6) -0.0068(6)
C22 0.0234(8) 0.0179(7) 0.0254(8) 0.0051(6) -0.0110(6) -0.0073(6)
C23 0.0234(8) 0.0234(8) 0.0236(8) 0.0058(6) -0.0049(6) -0.0077(6)
C24 0.0237(8) 0.0170(7) 0.0276(8) 0.0027(6) -0.0064(6) -0.0036(6)
C25 0.0272(8) 0.0168(7) 0.0258(8) 0.0080(6) -0.0132(6) -0.0088(6)
C26 0.0394(9) 0.0232(8) 0.0199(8) 0.0054(7) -0.0063(7) -0.0122(7)
C27 0.0384(9) 0.0178(8) 0.0221(8) 0.0022(6) -0.0071(7) -0.0087(7)
C28 0.0421(10) 0.0206(8) 0.0223(8) 0.0061(6) -0.0079(7) -0.0132(7)
C29 0.0365(9) 0.0201(8) 0.0193(7) 0.0043(6) -0.0073(7) -0.0114(7)
C30 0.0356(9) 0.0258(9) 0.0350(9) 0.0084(7) -0.0157(7) -0.0172(7)
C31 0.0300(9) 0.0241(8) 0.0360(9) 0.0105(7) -0.0161(7) -0.0118(7)
C32 0.0257(8) 0.0195(8) 0.0212(7) 0.0053(6) -0.0080(6) -0.0083(6)
C33 0.0296(8) 0.0214(8) 0.0294(8) 0.0059(7) -0.0135(7) -0.0102(7)
C34 0.0317(9) 0.0220(8) 0.0293(8) 0.0074(7) -0.0142(7) -0.0068(7)
C35 0.0259(8) 0.0199(8) 0.0215(7) 0.0060(6) -0.0098(6) -0.0096(6)
C36 0.0241(8) 0.0252(8) 0.0295(8) 0.0089(7) -0.0101(6) -0.0128(7)
C37 0.0228(8) 0.0219(8) 0.0312(8) 0.0073(7) -0.0098(7) -0.0066(6)
C38 0.0261(8) 0.0178(7) 0.0227(8) 0.0047(6) -0.0090(6) -0.0068(6)
C39 0.0225(7) 0.0203(8) 0.0207(7) 0.0028(6) -0.0073(6) -0.0089(6)
C40 0.0228(7) 0.0190(7) 0.0206(7) 0.0035(6) -0.0087(6) -0.0061(6)
C41 0.0280(8) 0.0175(7) 0.0270(8) 0.0059(6) -0.0133(6) -0.0089(6)
C42 0.0302(9) 0.0245(8) 0.0307(9) 0.0069(7) -0.0097(7) -0.0064(7)
C43 0.0369(10) 0.0220(8) 0.0379(10) 0.0051(7) -0.0168(8) -0.0035(7)
C44 0.0455(10) 0.0202(8) 0.0377(9) 0.0087(7) -0.0257(8) -0.0125(8)
C45 0.0380(10) 0.0287(9) 0.0330(9) 0.0121(7) -0.0170(8) -0.0183(8)
C46 0.0277(8) 0.0223(8) 0.0305(8) 0.0057(7) -0.0112(7) -0.0091(7)
C47 0.0662(14) 0.0264(10) 0.0516(12) 0.0157(9) -0.0354(11) -0.0157(9)

loop_
_atom_type_symbol
_atom_type_description
_atom_type_scat_dispersion_real
_atom_type_scat_dispersion_imag
_atom_type_scat_source
C C 0.0033 0.0016 'International Tables Vol C Tables 4.2.6.8 and 6.1.1.4'
H H 0.0000 0.0000 'International Tables Vol C Tables 4.2.6.8 and 6.1.1.4'
F F 0.0171 0.0103 'International Tables Vol C Tables 4.2.6.8 and 6.1.1.4'
N N 0.0061 0.0033 'International Tables Vol C Tables 4.2.6.8 and 6.1.1.4'
O O 0.0106 0.0060 'International Tables Vol C Tables 4.2.6.8 and 6.1.1.4'
S S 0.1246 0.1234 'International Tables Vol C Tables 4.2.6.8 and 6.1.1.4'

loop_
_geom_angle_atom_site_label_1
_geom_angle_atom_site_label_2
_geom_angle_atom_site_label_3
_geom_angle
C2 S1 C5 93.24(8)
C18 S2 C21 93.23(7)
N2 S3 N1 101.13(7)
C25 O1 C28 116.60(11)
C40 N1 S3 106.77(10)
C39 N2 S3 106.57(10)
C2 C1 H1A 109.5
C2 C1 H1B 109.5
H1A C1 H1B 109.5
C2 C1 H1C 109.5
H1A C1 H1C 109.5
H1B C1 H1C 109.5
C3 C2 C1 129.70(15)
C3 C2 S1 110.33(12)
C1 C2 S1 119.88(12)
C2 C3 C4 112.56(13)
C2 C3 C12 124.06(14)
C4 C3 C12 123.35(13)
C5 C4 C3 113.79(14)
C5 C4 H4 123.1
C3 C4 H4 123.1
C4 C5 C6 128.08(14)
C4 C5 S1 110.07(12)
C6 C5 S1 121.82(12)
C11 C6 C7 117.54(15)
C11 C6 C5 122.18(15)
C7 C6 C5 120.27(14)
C8 C7 C6 121.13(16)
C8 C7 H7 119.4
C6 C7 H7 119.4
C9 C8 C7 120.33(19)
C9 C8 H8 119.8
C7 C8 H8 119.8
C10 C9 C8 119.33(17)
C10 C9 H9 120.3
C8 C9 H9 120.3
C9 C10 C11 120.85(17)
C9 C10 H10 119.6
C11 C10 H10 119.6
C10 C11 C6 120.83(18)
C10 C11 H11 119.6
C6 C11 H11 119.6
C16 C12 C3 129.60(13)
C16 C12 C13 110.04(13)
C3 C12 C13 120.23(12)
F1 C13 F2 105.80(12)
F1 C13 C12 113.84(12)
F2 C13 C12 111.91(12)
F1 C13 C14 110.43(12)
F2 C13 C14 110.17(12)
C12 C13 C14 104.74(12)
F4 C14 F3 107.15(12)
F4 C14 C15 114.34(13)
F3 C14 C15 108.72(13)
F4 C14 C13 113.76(13)
F3 C14 C13 109.34(12)
C15 C14 C13 103.41(12)
F5 C15 F6 105.48(12)
F5 C15 C16 114.18(13)
F6 C15 C16 111.83(12)
F5 C15 C14 111.93(12)
F6 C15 C14 108.91(13)
C16 C15 C14 104.55(12)
C12 C16 C19 130.00(13)
C12 C16 C15 110.47(13)
C19 C16 C15 119.53(13)
C18 C17 H17A 109.5
C18 C17 H17B 109.5
H17A C17 H17B 109.5
C18 C17 H17C 109.5
H17A C17 H17C 109.5
H17B C17 H17C 109.5
C19 C18 C17 128.98(13)
C19 C18 S2 110.00(11)
C17 C18 S2 121.00(11)
C18 C19 C20 113.12(13)
C18 C19 C16 124.31(13)
C20 C19 C16 122.52(13)
C21 C20 C19 113.88(13)
C21 C20 H20 123.1
C19 C20 H20 123.1
C20 C21 C22 128.31(14)
C20 C21 S2 109.74(11)
C22 C21 S2 121.92(11)
C27 C22 C23 117.28(13)
C27 C22 C21 122.69(14)
C23 C22 C21 120.02(13)
C24 C23 C22 121.30(14)
C24 C23 H23 119.4
C22 C23 H23 119.4
C23 C24 C25 120.51(14)
C23 C24 H24 119.7
C25 C24 H24 119.7
O1 C25 C26 125.18(13)
O1 C25 C24 115.39(13)
C26 C25 C24 119.43(13)
C25 C26 C27 119.45(14)
C25 C26 H26 120.3
C27 C26 H26 120.3
C22 C27 C26 122.01(14)
C22 C27 H27 119.0
C26 C27 H27 119.0
O1 C28 C29 108.03(12)
O1 C28 H28A 110.1
C29 C28 H28A 110.1
O1 C28 H28B 110.1
C29 C28 H28B 110.1
H28A C28 H28B 108.4
C34 C29 C30 118.12(14)
C34 C29 C28 120.86(15)
C30 C29 C28 121.01(15)
C29 C30 C31 120.78(15)
C29 C30 H30 119.6
C31 C30 H30 119.6
C30 C31 C32 121.53(15)
C30 C31 H31 119.2
C32 C31 H31 119.2
C31 C32 C33 117.43(14)
C31 C32 C35 119.88(14)
C33 C32 C35 122.69(13)
C34 C33 C32 120.56(14)
C34 C33 H33 119.7
C32 C33 H33 119.7
C29 C34 C33 121.57(15)
C29 C34 H34 119.2
C33 C34 H34 119.2
C36 C35 C40 114.76(13)
C36 C35 C32 121.56(13)
C40 C35 C32 123.68(13)
C35 C36 C37 124.19(14)
C35 C36 H36 117.9
C37 C36 H36 117.9
C38 C37 C36 123.28(14)
C38 C37 H37 118.4
C36 C37 H37 118.4
C37 C38 C39 115.02(13)
C37 C38 C41 121.24(13)
C39 C38 C41 123.72(13)
N2 C39 C38 125.41(13)
N2 C39 C40 112.98(13)
C38 C39 C40 121.60(13)
N1 C40 C35 126.34(13)
N1 C40 C39 112.55(13)
C35 C40 C39 121.11(13)
C42 C41 C46 117.89(13)
C42 C41 C38 119.60(13)
C46 C41 C38 122.41(14)
C43 C42 C41 121.16(15)
C43 C42 H42 119.4
C41 C42 H42 119.4
C44 C43 C42 120.99(16)
C44 C43 H43 119.5
C42 C43 H43 119.5
C43 C44 C45 118.03(14)
C43 C44 C47 121.04(16)
C45 C44 C47 120.92(16)
C46 C45 C44 121.22(15)
C46 C45 H45 119.4
C44 C45 H45 119.4
C45 C46 C41 120.64(15)
C45 C46 H46 119.7
C41 C46 H46 119.7
C44 C47 H47A 109.5
C44 C47 H47B 109.5
H47A C47 H47B 109.5
C44 C47 H47C 109.5
H47A C47 H47C 109.5
H47B C47 H47C 109.5

loop_
_geom_bond_atom_site_label_1
_geom_bond_atom_site_label_2
_geom_bond_distance
S1 C2 1.7187(16)
S1 C5 1.7270(16)
S2 C18 1.7243(15)
S2 C21 1.7353(15)
S3 N2 1.6082(13)
S3 N1 1.6122(13)
F1 C13 1.3524(17)
F2 C13 1.3547(18)
F3 C14 1.3548(18)
F4 C14 1.3393(17)
F5 C15 1.3493(18)
F6 C15 1.3696(17)
O1 C25 1.3686(17)
O1 C28 1.4374(18)
N1 C40 1.3470(19)
N2 C39 1.3488(18)
C1 C2 1.499(2)
C1 H1A 0.9800
C1 H1B 0.9800
C1 H1C 0.9800
C2 C3 1.376(2)
C3 C4 1.428(2)
C3 C12 1.465(2)
C4 C5 1.359(2)
C4 H4 0.9500
C5 C6 1.474(2)
C6 C11 1.390(2)
C6 C7 1.392(2)
C7 C8 1.382(2)
C7 H7 0.9500
C8 C9 1.374(3)
C8 H8 0.9500
C9 C10 1.369(3)
C9 H9 0.9500
C10 C11 1.381(2)
C10 H10 0.9500
C11 H11 0.9500
C12 C16 1.350(2)
C12 C13 1.5084(19)
C13 C14 1.527(2)
C14 C15 1.522(2)
C15 C16 1.495(2)
C16 C19 1.461(2)
C17 C18 1.496(2)
C17 H17A 0.9800
C17 H17B 0.9800
C17 H17C 0.9800
C18 C19 1.372(2)
C19 C20 1.425(2)
C20 C21 1.359(2)
C20 H20 0.9500
C21 C22 1.470(2)
C22 C27 1.388(2)
C22 C23 1.398(2)
C23 C24 1.374(2)
C23 H23 0.9500
C24 C25 1.390(2)
C24 H24 0.9500
C25 C26 1.382(2)
C26 C27 1.391(2)
C26 H26 0.9500
C27 H27 0.9500
C28 C29 1.504(2)
C28 H28A 0.9900
C28 H28B 0.9900
C29 C34 1.385(2)
C29 C30 1.385(2)
C30 C31 1.385(2)
C30 H30 0.9500
C31 C32 1.395(2)
C31 H31 0.9500
C32 C33 1.398(2)
C32 C35 1.490(2)
C33 C34 1.387(2)
C33 H33 0.9500
C34 H34 0.9500
C35 C36 1.371(2)
C35 C40 1.436(2)
C36 C37 1.410(2)
C36 H36 0.9500
C37 C38 1.375(2)
C37 H37 0.9500
C38 C39 1.430(2)
C38 C41 1.484(2)
C39 C40 1.444(2)
C41 C42 1.392(2)
C41 C46 1.394(2)
C42 C43 1.386(2)
C42 H42 0.9500
C43 C44 1.382(2)
C43 H43 0.9500
C44 C45 1.394(2)
C44 C47 1.507(2)
C45 C46 1.385(2)
C45 H45 0.9500
C46 H46 0.9500
C47 H47A 0.9800
C47 H47B 0.9800
C47 H47C 0.9800

loop_
_geom_torsion_atom_site_label_1
_geom_torsion_atom_site_label_2
_geom_torsion_atom_site_label_3
_geom_torsion_atom_site_label_4
_geom_torsion
N2 S3 N1 C40 0.23(11)
N1 S3 N2 C39 0.07(11)
C5 S1 C2 C3 0.02(13)
C5 S1 C2 C1 -176.89(13)
C1 C2 C3 C4 176.51(15)
S1 C2 C3 C4 -0.01(17)
C1 C2 C3 C12 -1.8(3)
S1 C2 C3 C12 -178.30(11)
C2 C3 C4 C5 -0.01(19)
C12 C3 C4 C5 178.29(14)
C3 C4 C5 C6 -178.19(14)
C3 C4 C5 S1 0.03(17)
C2 S1 C5 C4 -0.03(12)
C2 S1 C5 C6 178.32(13)
C4 C5 C6 C11 176.56(16)
S1 C5 C6 C11 -1.5(2)
C4 C5 C6 C7 -2.6(3)
S1 C5 C6 C7 179.40(13)
C11 C6 C7 C8 -0.4(3)
C5 C6 C7 C8 178.73(16)
C6 C7 C8 C9 0.0(3)
C7 C8 C9 C10 0.4(3)
C8 C9 C10 C11 -0.4(3)
C9 C10 C11 C6 0.0(3)
C7 C6 C11 C10 0.4(3)
C5 C6 C11 C10 -178.73(16)
C2 C3 C12 C16 -42.7(2)
C4 C3 C12 C16 139.20(16)
C2 C3 C12 C13 132.75(16)
C4 C3 C12 C13 -45.4(2)
C16 C12 C13 F1 -132.65(13)
C3 C12 C13 F1 51.08(18)
C16 C12 C13 F2 107.43(14)
C3 C12 C13 F2 -68.83(17)
C16 C12 C13 C14 -11.92(16)
C3 C12 C13 C14 171.81(13)
F1 C13 C14 F4 -89.44(15)
F2 C13 C14 F4 27.08(17)
C12 C13 C14 F4 147.59(12)
F1 C13 C14 F3 30.29(16)
F2 C13 C14 F3 146.80(12)
C12 C13 C14 F3 -92.68(14)
F1 C13 C14 C15 145.96(12)
F2 C13 C14 C15 -97.52(13)
C12 C13 C14 C15 23.00(15)
F4 C14 C15 F5 86.00(16)
F3 C14 C15 F5 -33.66(16)
C13 C14 C15 F5 -149.78(12)
F4 C14 C15 F6 -30.22(17)
F3 C14 C15 F6 -149.89(12)
C13 C14 C15 F6 93.99(14)
F4 C14 C15 C16 -149.89(13)
F3 C14 C15 C16 90.45(14)
C13 C14 C15 C16 -25.67(15)
C3 C12 C16 C19 -9.3(3)
C13 C12 C16 C19 174.89(14)
C3 C12 C16 C15 170.95(14)
C13 C12 C16 C15 -4.86(17)
F5 C15 C16 C12 142.36(13)
F6 C15 C16 C12 -97.97(15)
C14 C15 C16 C12 19.71(17)
F5 C15 C16 C19 -37.42(19)
F6 C15 C16 C19 82.25(17)
C14 C15 C16 C19 -160.07(13)
C21 S2 C18 C19 -0.31(12)
C21 S2 C18 C17 -178.81(13)
C17 C18 C19 C20 177.78(15)
S2 C18 C19 C20 -0.57(17)
C17 C18 C19 C16 0.4(3)
S2 C18 C19 C16 -177.92(12)
C12 C16 C19 C18 -46.4(2)
C15 C16 C19 C18 133.34(16)
C12 C16 C19 C20 136.50(17)
C15 C16 C19 C20 -43.8(2)
C18 C19 C20 C21 1.5(2)
C16 C19 C20 C21 178.89(14)
C19 C20 C21 C22 -179.88(14)
C19 C20 C21 S2 -1.66(17)
C18 S2 C21 C20 1.13(12)
C18 S2 C21 C22 179.49(13)
C20 C21 C22 C27 -173.52(16)
S2 C21 C22 C27 8.5(2)
C20 C21 C22 C23 6.6(2)
S2 C21 C22 C23 -171.46(12)
C27 C22 C23 C24 0.3(2)
C21 C22 C23 C24 -179.73(14)
C22 C23 C24 C25 -1.0(2)
C28 O1 C25 C26 -1.6(2)
C28 O1 C25 C24 178.66(13)
C23 C24 C25 O1 -179.73(14)
C23 C24 C25 C26 0.5(2)
O1 C25 C26 C27 -179.17(15)
C24 C25 C26 C27 0.6(2)
C23 C22 C27 C26 0.8(2)
C21 C22 C27 C26 -179.16(15)
C25 C26 C27 C22 -1.2(3)
C25 O1 C28 C29 176.78(13)
O1 C28 C29 C34 -96.30(17)
O1 C28 C29 C30 84.88(18)
C34 C29 C30 C31 -1.2(2)
C28 C29 C30 C31 177.66(14)
C29 C30 C31 C32 0.3(2)
C30 C31 C32 C33 0.5(2)
C30 C31 C32 C35 179.96(14)
C31 C32 C33 C34 -0.4(2)
C35 C32 C33 C34 -179.83(14)
C30 C29 C34 C33 1.3(2)
C28 C29 C34 C33 -177.55(14)
C32 C33 C34 C29 -0.5(2)
C31 C32 C35 C36 -22.1(2)
C33 C32 C35 C36 157.38(15)
C31 C32 C35 C40 156.84(15)
C33 C32 C35 C40 -23.7(2)
C40 C35 C36 C37 -2.1(2)
C32 C35 C36 C37 176.85(14)
C35 C36 C37 C38 0.7(3)
C36 C37 C38 C39 0.8(2)
C36 C37 C38 C41 -177.88(14)
S3 N2 C39 C38 -178.87(12)
S3 N2 C39 C40 -0.34(15)
C37 C38 C39 N2 177.58(14)
C41 C38 C39 N2 -3.7(2)
C37 C38 C39 C40 -0.8(2)
C41 C38 C39 C40 177.86(14)
S3 N1 C40 C35 179.31(12)
S3 N1 C40 C39 -0.45(15)
C36 C35 C40 N1 -177.67(14)
C32 C35 C40 N1 3.4(2)
C36 C35 C40 C39 2.1(2)
C32 C35 C40 C39 -176.90(13)
N2 C39 C40 N1 0.54(18)
C38 C39 C40 N1 179.13(13)
N2 C39 C40 C35 -179.24(13)
C38 C39 C40 C35 -0.7(2)
C37 C38 C41 C42 -32.9(2)
C39 C38 C41 C42 148.49(15)
C37 C38 C41 C46 143.15(16)
C39 C38 C41 C46 -35.5(2)
C46 C41 C42 C43 -1.3(2)
C38 C41 C42 C43 174.90(15)
C41 C42 C43 C44 -1.2(3)
C42 C43 C44 C45 2.6(3)
C42 C43 C44 C47 -176.22(16)
C43 C44 C45 C46 -1.4(2)
C47 C44 C45 C46 177.42(15)
C44 C45 C46 C41 -1.2(2)
C42 C41 C46 C45 2.5(2)
C38 C41 C46 C45 -173.59(14)
